data_1505983
loop_
_publ_author_name
'Smith, 3rd, Amos B'
'K\"urti, Laszl\'o'
'Davulcu, Akin H.'

_publ_section_title
;
 A new modular indole synthesis. Construction of the highly strained CDEF
 parent tetracycle of nodulisporic acids A and B.
;
_journal_issue 10
_journal_name_full 'Organic letters'
_journal_page_first 2167
_journal_page_last 2170
_journal_paper_doi 10.1021/ol0606536
_journal_volume 8
_journal_year 2006
_chemical_formula_sum 'C19 H22 F3 N O5 S'
_chemical_formula_weight 433.44
_space_group_IT_number 2
_symmetry_cell_setting triclinic
_symmetry_Int_Tables_number 2
_symmetry_space_group_name_Hall '-P 1'
_symmetry_space_group_name_H-M 'P -1'
_atom_sites_solution_hydrogens geom
_atom_sites_solution_primary direct
_audit_creation_method SHELXL-97
_cell_angle_alpha 91.707(2)
_cell_angle_beta 105.150(3)
_cell_angle_gamma 101.572(3)
_cell_formula_units_Z 2
_cell_length_a 8.1823(8)
_cell_length_b 10.2510(10)
_cell_length_c 12.7020(13)
_cell_measurement_temperature 143(1)
_cell_volume 1003.66(17)
_computing_data_collection 'CrystalClear (Rigaku, 1999)'
_computing_data_reduction 'CrystalClear (Rigaku, 1999)'
_computing_structure_refinement 'SHELXL-97 (Sheldrick, 1997)'
_computing_structure_solution 'SIR97 (Altomare, 1999)'
_diffrn_ambient_temperature 143(1)
_diffrn_measured_fraction_theta_full 0.993
_diffrn_measured_fraction_theta_max 0.993
_diffrn_measurement_device 'CCD Area Detector'
_diffrn_measurement_device_type 'Rigaku Mercury'
_diffrn_measurement_method 'phi and omega rotations'
_diffrn_radiation_monochromator graphite
_diffrn_radiation_source 'rotating anode'
_diffrn_radiation_type MoK\a
_diffrn_radiation_wavelength 0.71069
_diffrn_reflns_av_R_equivalents 0.0218
_diffrn_reflns_av_sigmaI/netI 0.0382
_diffrn_reflns_limit_h_max 9
_diffrn_reflns_limit_h_min -9
_diffrn_reflns_limit_k_max 11
_diffrn_reflns_limit_k_min -12
_diffrn_reflns_limit_l_max 15
_diffrn_reflns_limit_l_min -14
_diffrn_reflns_number 8954
_diffrn_reflns_theta_full 25.02
_diffrn_reflns_theta_max 25.02
_diffrn_reflns_theta_min 2.52
_exptl_absorpt_coefficient_mu 0.219
_exptl_absorpt_correction_T_max 1.0000
_exptl_absorpt_correction_T_min 0.8338
_exptl_absorpt_correction_type multi-scan
_exptl_crystal_density_diffrn 1.434
_exptl_crystal_F_000 452
_exptl_crystal_size_max 0.30
_exptl_crystal_size_mid 0.14
_exptl_crystal_size_min 0.10
_refine_diff_density_max 1.119
_refine_diff_density_min -0.792
_refine_diff_density_rms 0.068
_refine_ls_extinction_method none
_refine_ls_goodness_of_fit_ref 1.131
_refine_ls_hydrogen_treatment constr
_refine_ls_matrix_type full
_refine_ls_number_parameters 296
_refine_ls_number_reflns 3515
_refine_ls_number_restraints 54
_refine_ls_restrained_S_all 1.146
_refine_ls_R_factor_all 0.0783
_refine_ls_R_factor_gt 0.0633
_refine_ls_shift/su_max 0.011
_refine_ls_shift/su_mean 0.001
_refine_ls_structure_factor_coef Fsqd
_refine_ls_weighting_details 'calc w=1/[\s^2^(Fo^2^)+(0.1213P)^2^+0.2322P] where P=(Fo^2^+2Fc^2^)/3'
_refine_ls_weighting_scheme calc
_refine_ls_wR_factor_gt 0.1845
_refine_ls_wR_factor_ref 0.2016
_reflns_number_gt 2597
_reflns_number_total 3515
_reflns_threshold_expression >2sigma(I)
_cod_data_source_file ol0606536si20060316_102215.cif
_cod_data_source_block shelxl
_cod_original_sg_symbol_H-M 'P -1       '
_cod_database_code 1505983

loop_
_symmetry_equiv_pos_as_xyz
'x, y, z'
'-x, -y, -z'

loop_
_atom_site_label
_atom_site_type_symbol
_atom_site_fract_x
_atom_site_fract_y
_atom_site_fract_z
_atom_site_U_iso_or_equiv
_atom_site_adp_type
_atom_site_occupancy
_atom_site_symmetry_multiplicity
_atom_site_calc_flag
_atom_site_refinement_flags
_atom_site_disorder_assembly
_atom_site_disorder_group
C1 C 0.6377(3) 0.4464(3) 0.7731(2) 0.0266(6) Uani 1 1 d . . .
C2 C 0.5446(3) 0.2282(3) 0.9296(2) 0.0286(6) Uani 1 1 d . . .
C3 C 0.5079(4) 0.1827(3) 1.0252(2) 0.0341(7) Uani 1 1 d . . .
H3 H 0.5639 0.1186 1.0596 0.045 Uiso 1 1 calc R . .
C4 C 0.3921(4) 0.2286(3) 1.0709(3) 0.0381(7) Uani 1 1 d . . .
H4 H 0.3744 0.1975 1.1359 0.051 Uiso 1 1 calc R . .
C5 C 0.3034(4) 0.3199(3) 1.0207(3) 0.0350(7) Uani 1 1 d . . .
H5 H 0.2218 0.3482 1.0496 0.047 Uiso 1 1 calc R . .
C6 C 0.3363(3) 0.3696(3) 0.9262(2) 0.0295(7) Uani 1 1 d . . .
C7 C 0.2582(3) 0.4697(3) 0.8568(2) 0.0320(7) Uani 1 1 d . . .
H7A H 0.2936 0.5581 0.8956 0.043 Uiso 1 1 calc R . .
H7B H 0.1326 0.4439 0.8351 0.043 Uiso 1 1 calc R . .
C8 C 0.3306(3) 0.4663(3) 0.7571(2) 0.0333(7) Uani 1 1 d . . .
H8A H 0.2440 0.4151 0.6946 0.044 Uiso 1 1 calc R . .
H8B H 0.3678 0.5561 0.7376 0.044 Uiso 1 1 calc R . .
C9 C 0.4612(3) 0.3287(3) 0.8839(2) 0.0263(6) Uani 1 1 d . . .
C10 C 0.7719(4) 0.5830(3) 0.6510(2) 0.0362(7) Uani 1 1 d . . .
C11 C 0.9083(4) 0.6733(3) 0.7421(3) 0.0454(9) Uani 1 1 d . . .
H11A H 0.9546 0.6206 0.7991 0.068 Uiso 1 1 calc R . .
H11B H 0.8571 0.7374 0.7712 0.068 Uiso 1 1 calc R . .
H11C H 1.0000 0.7192 0.7139 0.068 Uiso 1 1 calc R . .
C12 C 0.6955(5) 0.6653(4) 0.5603(3) 0.0501(9) Uani 1 1 d . . .
H12A H 0.6092 0.6070 0.5030 0.075 Uiso 1 1 calc R . .
H12B H 0.7859 0.7119 0.5313 0.075 Uiso 1 1 calc R . .
H12C H 0.6433 0.7287 0.5894 0.075 Uiso 1 1 calc R . .
C13 C 0.8396(4) 0.4721(4) 0.6059(3) 0.0513(9) Uani 1 1 d . . .
H13A H 0.7483 0.4179 0.5486 0.077 Uiso 1 1 calc R . .
H13B H 0.8792 0.4178 0.6634 0.077 Uiso 1 1 calc R . .
H13C H 0.9341 0.5106 0.5770 0.077 Uiso 1 1 calc R . .
C14 C 0.6595(4) 0.1669(3) 0.8827(2) 0.0288(6) Uani 1 1 d . . .
C15 C 0.6361(4) 0.1182(3) 0.7805(2) 0.0339(7) Uani 1 1 d . A .
C16 C 0.7848(5) 0.0719(4) 0.7563(3) 0.0456(8) Uani 1 1 d . . .
H16A H 0.8382 0.1314 0.7109 0.061 Uiso 1 1 calc R . .
H16B H 0.7493 -0.0181 0.7205 0.061 Uiso 1 1 calc R . .
C17 C 0.9068(4) 0.0770(3) 0.8714(3) 0.0416(8) Uani 1 1 d . . .
H17A H 0.9093 -0.0127 0.8930 0.055 Uiso 1 1 calc R . .
H17B H 1.0236 0.1225 0.8732 0.055 Uiso 1 1 calc R . .
C18 C 0.8358(4) 0.1536(3) 0.9486(3) 0.0379(7) Uani 1 1 d . . .
H18A H 0.8273 0.1047 1.0119 0.050 Uiso 1 1 calc R . .
H18B H 0.9108 0.2410 0.9736 0.050 Uiso 1 1 calc R . .
N1 N 0.4805(3) 0.4011(2) 0.79265(19) 0.0264(5) Uani 1 1 d . . .
O1 O 0.7721(2) 0.41863(19) 0.82295(16) 0.0319(5) Uani 1 1 d . . .
O2 O 0.6197(2) 0.5240(2) 0.68842(16) 0.0316(5) Uani 1 1 d . . .
O3 O 0.4916(3) 0.1290(2) 0.69177(17) 0.0415(6) Uani 1 1 d . . .
S1 S 0.37267(15) 0.00297(13) 0.62553(11) 0.0282(5) Uani 0.491(2) 1 d PGU A 1
C19 C 0.1874(2) 0.0252(2) 0.67200(19) 0.0349(14) Uani 0.491(2) 1 d PGU A 1
O4 O 0.4049(3) -0.12684(19) 0.6428(3) 0.0648(18) Uani 0.491(2) 1 d PGU A 1
O5 O 0.3469(3) 0.0241(3) 0.51293(13) 0.0584(18) Uani 0.491(2) 1 d PGU A 1
F1 F 0.05047(18) -0.0654(3) 0.6195(3) 0.0502(11) Uani 0.491(2) 1 d PGU A 1
F2 F 0.1585(4) 0.1444(2) 0.6527(4) 0.0475(17) Uani 0.491(2) 1 d PGU A 1
F3 F 0.2194(4) 0.0122(4) 0.77729(18) 0.075(2) Uani 0.491(2) 1 d PGU A 1
S1' S 0.28629(18) 0.04369(15) 0.68845(11) 0.0332(5) Uani 0.509(2) 1 d PGU A 2
C19' C 0.2723(3) -0.0843(2) 0.58267(18) 0.0529(18) Uani 0.509(2) 1 d PGU A 2
O4' O 0.1585(4) 0.1202(3) 0.6526(3) 0.081(3) Uani 0.509(2) 1 d PGU A 2
O5' O 0.2667(5) -0.0135(3) 0.78605(13) 0.0462(16) Uani 0.509(2) 1 d PGU A 2
F1' F 0.1174(4) -0.1626(3) 0.5565(2) 0.0738(15) Uani 0.509(2) 1 d PGU A 2
F2' F 0.3888(5) -0.1550(4) 0.6190(4) 0.156(4) Uani 0.509(2) 1 d PGU A 2
F3' F 0.3003(6) -0.0278(4) 0.49604(19) 0.081(2) Uani 0.509(2) 1 d PGU A 2

loop_
_atom_site_aniso_label
_atom_site_aniso_U_11
_atom_site_aniso_U_22
_atom_site_aniso_U_33
_atom_site_aniso_U_23
_atom_site_aniso_U_13
_atom_site_aniso_U_12
C1 0.0280(14) 0.0210(13) 0.0293(15) 0.0034(11) 0.0052(12) 0.0048(11)
C2 0.0280(13) 0.0214(14) 0.0342(16) 0.0025(11) 0.0053(12) 0.0041(11)
C3 0.0396(16) 0.0245(15) 0.0368(17) 0.0093(12) 0.0087(13) 0.0051(12)
C4 0.0435(17) 0.0341(17) 0.0361(17) 0.0104(13) 0.0152(14) 0.0004(13)
C5 0.0275(14) 0.0339(16) 0.0417(18) -0.0004(13) 0.0129(13) -0.0017(12)
C6 0.0211(13) 0.0251(14) 0.0386(17) 0.0024(12) 0.0054(12) 0.0002(11)
C7 0.0237(13) 0.0314(15) 0.0399(17) 0.0025(12) 0.0055(12) 0.0077(11)
C8 0.0271(14) 0.0343(16) 0.0390(17) 0.0076(13) 0.0050(12) 0.0122(12)
C9 0.0229(13) 0.0225(14) 0.0304(15) 0.0041(11) 0.0044(11) 0.0009(11)
C10 0.0326(15) 0.0436(18) 0.0339(17) 0.0130(13) 0.0126(13) 0.0052(13)
C11 0.0429(18) 0.046(2) 0.0413(19) 0.0127(15) 0.0111(15) -0.0046(15)
C12 0.053(2) 0.055(2) 0.0388(19) 0.0208(16) 0.0119(16) 0.0012(16)
C13 0.0453(19) 0.070(2) 0.044(2) 0.0012(17) 0.0194(16) 0.0156(17)
C14 0.0353(15) 0.0201(13) 0.0281(16) 0.0055(11) 0.0029(12) 0.0068(11)
C15 0.0426(16) 0.0249(14) 0.0307(17) 0.0065(12) 0.0012(13) 0.0102(12)
C16 0.068(2) 0.0387(18) 0.0371(19) 0.0057(14) 0.0159(17) 0.0246(16)
C17 0.0374(16) 0.0395(18) 0.047(2) -0.0035(14) 0.0092(14) 0.0097(13)
C18 0.0396(16) 0.0418(18) 0.0315(17) 0.0021(13) 0.0026(13) 0.0164(14)
N1 0.0244(11) 0.0255(12) 0.0300(13) 0.0078(10) 0.0058(10) 0.0085(9)
O1 0.0248(10) 0.0328(11) 0.0380(12) 0.0120(9) 0.0059(9) 0.0084(8)
O2 0.0321(10) 0.0324(11) 0.0323(11) 0.0126(9) 0.0097(9) 0.0085(8)
O3 0.0538(13) 0.0298(11) 0.0308(12) 0.0070(9) -0.0068(10) 0.0095(10)
S1 0.0306(8) 0.0303(9) 0.0237(8) 0.0016(6) 0.0056(6) 0.0093(6)
C19 0.023(3) 0.041(4) 0.036(4) 0.007(3) -0.002(3) 0.011(3)
O4 0.038(3) 0.060(4) 0.116(5) 0.050(4) 0.038(3) 0.027(3)
O5 0.061(4) 0.066(4) 0.036(3) 0.003(3) 0.001(3) 0.002(3)
F1 0.0303(19) 0.051(2) 0.059(3) 0.0084(19) 0.0054(17) -0.0057(16)
F2 0.035(4) 0.035(2) 0.073(5) 0.029(2) 0.017(3) 0.004(2)
F3 0.071(3) 0.103(5) 0.046(3) 0.023(3) 0.019(3) 0.003(3)
S1' 0.0304(9) 0.0429(10) 0.0259(9) 0.0077(6) 0.0045(7) 0.0106(8)
C19' 0.035(3) 0.063(5) 0.050(4) -0.016(3) 0.014(3) -0.014(3)
O4' 0.050(6) 0.077(5) 0.116(9) 0.043(5) -0.002(5) 0.041(4)
O5' 0.074(4) 0.034(3) 0.016(3) 0.013(2) 0.002(2) -0.011(3)
F1' 0.056(2) 0.085(3) 0.061(3) -0.017(2) 0.013(2) -0.023(2)
F2' 0.118(6) 0.106(6) 0.278(11) 0.048(7) 0.076(7) 0.069(5)
F3' 0.045(2) 0.148(6) 0.027(2) -0.001(3) 0.017(2) -0.038(3)

loop_
_atom_type_symbol
_atom_type_description
_atom_type_scat_dispersion_real
_atom_type_scat_dispersion_imag
_atom_type_scat_source
C C 0.0033 0.0016 'International Tables Vol C Tables 4.2.6.8 and 6.1.1.4'
H H 0.0000 0.0000 'International Tables Vol C Tables 4.2.6.8 and 6.1.1.4'
N N 0.0061 0.0033 'International Tables Vol C Tables 4.2.6.8 and 6.1.1.4'
O O 0.0106 0.0060 'International Tables Vol C Tables 4.2.6.8 and 6.1.1.4'
F F 0.0171 0.0103 'International Tables Vol C Tables 4.2.6.8 and 6.1.1.4'
S S 0.1246 0.1234 'International Tables Vol C Tables 4.2.6.8 and 6.1.1.4'

loop_
_geom_angle_atom_site_label_1
_geom_angle_atom_site_label_2
_geom_angle_atom_site_label_3
_geom_angle
O1 C1 O2 125.3(2)
O1 C1 N1 124.8(3)
O2 C1 N1 109.9(2)
C3 C2 C9 115.8(3)
C3 C2 C14 119.1(3)
C9 C2 C14 125.0(2)
C4 C3 C2 122.9(3)
C5 C4 C3 120.2(3)
C4 C5 C6 119.3(3)
C5 C6 C9 120.2(3)
C5 C6 C7 129.7(3)
C9 C6 C7 110.1(2)
C6 C7 C8 103.5(2)
N1 C8 C7 104.6(2)
C6 C9 C2 121.2(2)
C6 C9 N1 109.5(2)
C2 C9 N1 129.3(2)
O2 C10 C11 110.7(2)
O2 C10 C13 109.4(3)
C11 C10 C13 112.8(3)
O2 C10 C12 102.2(2)
C11 C10 C12 110.2(3)
C13 C10 C12 111.0(3)
C15 C14 C2 129.4(3)
C15 C14 C18 108.0(3)
C2 C14 C18 122.6(2)
C14 C15 O3 123.5(3)
C14 C15 C16 116.5(3)
O3 C15 C16 119.1(3)
C15 C16 C17 101.6(3)
C18 C17 C16 106.7(3)
C14 C18 C17 105.7(2)
C1 N1 C9 122.8(2)
C1 N1 C8 123.8(2)
C9 N1 C8 108.4(2)
C1 O2 C10 119.9(2)
C15 O3 S1 119.76(19)
C15 O3 S1' 119.99(18)
S1 O3 S1' 46.98(9)
O5 S1 O4 109.5
O5 S1 O3 107.66(15)
O4 S1 O3 122.88(15)
O5 S1 C19 111.1
O4 S1 C19 111.0
O3 S1 C19 93.74(12)
F2 C19 F3 109.5
F2 C19 F1 109.4
F3 C19 F1 109.4
F2 C19 S1 109.5
F3 C19 S1 109.5
F1 C19 S1 109.5
O5' S1' O4' 109.5
O5' S1' O3 116.19(15)
O4' S1' O3 112.83(17)
O5' S1' C19' 111.1
O4' S1' C19' 111.0
O3 S1' C19' 95.64(12)
F2' C19' F3' 109.5
F2' C19' F1' 109.4
F3' C19' F1' 109.4
F2' C19' S1' 109.5
F3' C19' S1' 109.5
F1' C19' S1' 109.5

loop_
_geom_bond_atom_site_label_1
_geom_bond_atom_site_label_2
_geom_bond_distance
C1 O1 1.210(3)
C1 O2 1.351(3)
C1 N1 1.366(3)
C2 C3 1.397(4)
C2 C9 1.405(4)
C2 C14 1.463(4)
C3 C4 1.380(4)
C4 C5 1.370(4)
C5 C6 1.386(4)
C6 C9 1.398(4)
C6 C7 1.504(4)
C7 C8 1.534(4)
C8 N1 1.487(3)
C9 N1 1.422(3)
C10 O2 1.472(3)
C10 C11 1.513(5)
C10 C13 1.519(5)
C10 C12 1.524(4)
C14 C15 1.328(4)
C14 C18 1.502(4)
C15 O3 1.430(4)
C15 C16 1.489(5)
C16 C17 1.533(5)
C17 C18 1.533(4)
O3 S1 1.526(2)
O3 S1' 1.720(3)
S1 O5 1.4198
S1 O4 1.4199
S1 C19 1.8153
C19 F2 1.3088
C19 F3 1.3100
C19 F1 1.3103
S1' O5' 1.4198
S1' O4' 1.4199
S1' C19' 1.8153
C19' F2' 1.3089
C19' F3' 1.3100
C19' F1' 1.3103
